data_7028228
loop_
_publ_author_name
'Sanmart\'in-Matalobos, Jesus'
'Garc\'ia-Deibe, Ana M'
'Briones-Migu\'ens, Luc\'ia'
'Gonz\'alez-Bello, Concepcion'
'Portela-Garc\'ia, Cristina'
'Fondo, Matilde'

_publ_section_title
;
 Dual role of 2-tosylaminomethylaniline as a ligand and a nucleophile in
 the copper-mediated oxidation of methanol.
;
_journal_issue 2
_journal_name_full 'Dalton transactions (Cambridge, England : 2003)'
_journal_page_first 722
_journal_page_last 728
_journal_paper_doi 10.1039/c3dt52460d
_journal_volume 43
_journal_year 2014
_chemical_formula_moiety 'C15 H16 N2 O2 S'
_chemical_formula_sum 'C15 H16 N2 O2 S'
_chemical_formula_weight 288.36
_chemical_name_systematic
; 
 ? 
;
_space_group_IT_number 14
_symmetry_cell_setting monoclinic
_symmetry_space_group_name_Hall '-P 2ybc'
_symmetry_space_group_name_H-M 'P 1 21/c 1'
_atom_sites_solution_hydrogens geom
_atom_sites_solution_primary direct
_atom_sites_solution_secondary difmap
_audit_creation_method SHELXL-97
_cell_angle_alpha 90.00
_cell_angle_beta 110.9360(10)
_cell_angle_gamma 90.00
_cell_formula_units_Z 4
_cell_length_a 15.9574(4)
_cell_length_b 6.03640(10)
_cell_length_c 14.9838(3)
_cell_measurement_reflns_used 9833
_cell_measurement_temperature 100(2)
_cell_measurement_theta_max 31.205
_cell_measurement_theta_min 2.73
_cell_volume 1348.03(5)
_computing_cell_refinement 'Bruker APEX2'
_computing_data_collection 'Bruker APEX2'
_computing_molecular_graphics 'Mercury 2.3 (CCDC, 2009)'
_computing_publication_material 'WinGX 1.80.05 (Farrugia, 1998)'
_computing_structure_refinement 'SHELXL-97 (Sheldrick, 1997)'
_computing_structure_solution 'SIR 2004 (Burla, 2005)'
_diffrn_ambient_temperature 100(2)
_diffrn_measured_fraction_theta_full 0.995
_diffrn_measured_fraction_theta_max 0.995
_diffrn_measurement_device_type 'Bruker X8 KappaAPEXII'
_diffrn_measurement_method 'omega and phi scans'
_diffrn_radiation_monochromator graphite
_diffrn_radiation_source 'fine-focus sealed tube'
_diffrn_radiation_type MoK\a
_diffrn_radiation_wavelength 0.71073
_diffrn_reflns_av_R_equivalents 0.0525
_diffrn_reflns_av_sigmaI/netI 0.0276
_diffrn_reflns_limit_h_max 22
_diffrn_reflns_limit_h_min -24
_diffrn_reflns_limit_k_max 9
_diffrn_reflns_limit_k_min 0
_diffrn_reflns_limit_l_max 23
_diffrn_reflns_limit_l_min 0
_diffrn_reflns_number 72839
_diffrn_reflns_theta_full 33.25
_diffrn_reflns_theta_max 33.25
_diffrn_reflns_theta_min 1.37
_exptl_absorpt_coefficient_mu 0.243
_exptl_absorpt_correction_T_max 0.9645
_exptl_absorpt_correction_T_min 0.9034
_exptl_absorpt_correction_type multi-scan
_exptl_absorpt_process_details 'SADABS (Bruker, 2008)'
_exptl_crystal_colour brown
_exptl_crystal_density_diffrn 1.421
_exptl_crystal_density_method 'not measured'
_exptl_crystal_description prism
_exptl_crystal_F_000 608
_exptl_crystal_size_max 0.26
_exptl_crystal_size_mid 0.25
_exptl_crystal_size_min 0.15
_refine_diff_density_max 0.551
_refine_diff_density_min -0.468
_refine_diff_density_rms 0.063
_refine_ls_extinction_method none
_refine_ls_goodness_of_fit_ref 1.033
_refine_ls_hydrogen_treatment mixed
_refine_ls_matrix_type full
_refine_ls_number_parameters 187
_refine_ls_number_reflns 5158
_refine_ls_number_restraints 0
_refine_ls_restrained_S_all 1.033
_refine_ls_R_factor_all 0.0537
_refine_ls_R_factor_gt 0.0382
_refine_ls_shift/su_max 0.002
_refine_ls_shift/su_mean 0.000
_refine_ls_structure_factor_coef Fsqd
_refine_ls_weighting_details 'calc w=1/[\s^2^(Fo^2^)+(0.0509P)^2^+0.5404P] where P=(Fo^2^+2Fc^2^)/3'
_refine_ls_weighting_scheme calc
_refine_ls_wR_factor_gt 0.0961
_refine_ls_wR_factor_ref 0.1042
_reflns_number_gt 4094
_reflns_number_total 5158
_reflns_threshold_expression >2sigma(I)
_cod_data_source_file c3dt52460d.txt
_cod_data_source_block shelxl
_cod_depositor_comments
;
The following automatic conversions were performed:

'_symmetry_cell_setting' value 'Monoclinic' changed to 'monoclinic'
according to
/usr/data/users/saulius/automatic-downloads/current/RSC/lib/dictionaries/cif_core.dic
dictionary named 'cif_core.dic' version 2.4.2 from 2011-04-26.

Automatic conversion script
Id: cif_fix_values 2281 2013-09-26 08:29:07Z andrius 

The following automatic conversions were performed:

'_exptl_absorpt_correction_type' value 'multi-scans' was replaced
with the value 'multi-scan' as specified in the replacement file
'src/cod-tools/trunk/data/replacement-values/replacement_values.lst'.

Automatic conversion script
Id: cif_fix_values 5376 2017-05-30 11:51:03Z andrius 
;
_cod_original_sg_symbol_H-M 'P 21/c'
_cod_database_code 7028228

loop_
_symmetry_equiv_pos_as_xyz
'x, y, z'
'-x, y+1/2, -z+1/2'
'-x, -y, -z'
'x, -y-1/2, z-1/2'

loop_
_atom_site_label
_atom_site_type_symbol
_atom_site_fract_x
_atom_site_fract_y
_atom_site_fract_z
_atom_site_U_iso_or_equiv
_atom_site_adp_type
_atom_site_occupancy
_atom_site_symmetry_multiplicity
_atom_site_calc_flag
_atom_site_refinement_flags
_atom_site_disorder_assembly
_atom_site_disorder_group
N2 N 0.55654(7) -0.19692(16) 0.36384(7) 0.01789(19) Uani 1 1 d . . .
C9 C 0.64624(7) -0.14847(18) 0.42835(8) 0.0167(2) Uani 1 1 d . . .
H9A H 0.6898 -0.2413 0.4119 0.020 Uiso 1 1 calc R . .
H9B H 0.6515 -0.1842 0.4946 0.020 Uiso 1 1 calc R . .
N3 N 0.66721(6) 0.08873(16) 0.42191(6) 0.01499(17) Uani 1 1 d . . .
C9A C 0.49112(7) -0.03274(19) 0.35140(7) 0.0161(2) Uani 1 1 d . . .
C10 C 0.40217(8) -0.0747(2) 0.29075(8) 0.0195(2) Uani 1 1 d . . .
H10 H 0.3870 -0.2134 0.2590 0.023 Uiso 1 1 calc R . .
C11 C 0.33661(7) 0.0858(2) 0.27718(8) 0.0201(2) Uani 1 1 d . . .
H11 H 0.2768 0.0565 0.2360 0.024 Uiso 1 1 calc R . .
C12 C 0.35777(8) 0.2894(2) 0.32335(8) 0.0208(2) Uani 1 1 d . . .
H12 H 0.3126 0.3984 0.3144 0.025 Uiso 1 1 calc R . .
C13 C 0.44567(7) 0.3317(2) 0.38276(8) 0.0179(2) Uani 1 1 d . . .
H13 H 0.4603 0.4709 0.4141 0.022 Uiso 1 1 calc R . .
C13A C 0.51260(7) 0.17326(18) 0.39706(7) 0.01509(19) Uani 1 1 d . . .
C14 C 0.60920(7) 0.22840(19) 0.45618(8) 0.0166(2) Uani 1 1 d . . .
H14A H 0.6212 0.3870 0.4489 0.020 Uiso 1 1 calc R . .
H14B H 0.6211 0.1986 0.5246 0.020 Uiso 1 1 calc R . .
S1 S 0.773630(17) 0.15356(5) 0.454971(18) 0.01498(7) Uani 1 1 d . . .
O2 O 0.77777(5) 0.38975(14) 0.44641(6) 0.02105(18) Uani 1 1 d . . .
O3 O 0.81061(6) 0.01162(15) 0.40165(6) 0.02099(17) Uani 1 1 d . . .
C15 C 0.82461(7) 0.08438(18) 0.57656(7) 0.01494(19) Uani 1 1 d . . .
C16 C 0.82808(7) 0.24189(19) 0.64585(8) 0.0176(2) Uani 1 1 d . . .
H16 H 0.8032 0.3852 0.6277 0.021 Uiso 1 1 calc R . .
C17 C 0.86839(8) 0.1868(2) 0.74194(8) 0.0195(2) Uani 1 1 d . . .
H17 H 0.8711 0.2938 0.7894 0.023 Uiso 1 1 calc R . .
C18 C 0.90475(7) -0.0228(2) 0.76961(8) 0.0189(2) Uani 1 1 d . . .
C18A C 0.94855(8) -0.0819(3) 0.87373(9) 0.0267(3) Uani 1 1 d . . .
H18A H 0.9577 -0.2425 0.8801 0.040 Uiso 0.443(19) 1 calc PR A 1
H18B H 0.9098 -0.0351 0.9084 0.040 Uiso 0.443(19) 1 calc PR A 1
H18C H 1.0066 -0.0065 0.9004 0.040 Uiso 0.443(19) 1 calc PR A 1
H18D H 0.9582 0.0504 0.9117 0.040 Uiso 0.557(19) 1 d PR A 2
H18E H 1.0051 -0.1529 0.8841 0.040 Uiso 0.557(19) 1 d PR A 2
H18F H 0.9103 -0.1808 0.8919 0.040 Uiso 0.557(19) 1 d PR A 2
C19 C 0.89974(8) -0.1784(2) 0.69886(8) 0.0191(2) Uani 1 1 d . . .
H19 H 0.9240 -0.3222 0.7170 0.023 Uiso 1 1 calc R . .
C20 C 0.85993(7) -0.12707(19) 0.60235(8) 0.0175(2) Uani 1 1 d . . .
H20 H 0.8569 -0.2343 0.5549 0.021 Uiso 1 1 calc R . .
H2 H 0.5550(12) -0.262(3) 0.3104(13) 0.033(4) Uiso 1 1 d . . .

loop_
_atom_site_aniso_label
_atom_site_aniso_U_11
_atom_site_aniso_U_22
_atom_site_aniso_U_33
_atom_site_aniso_U_23
_atom_site_aniso_U_13
_atom_site_aniso_U_12
N2 0.0198(5) 0.0146(4) 0.0180(4) -0.0030(3) 0.0053(4) -0.0014(3)
C9 0.0181(5) 0.0132(5) 0.0178(5) 0.0007(4) 0.0051(4) -0.0012(4)
N3 0.0143(4) 0.0135(4) 0.0168(4) 0.0002(3) 0.0051(3) 0.0000(3)
C9A 0.0182(5) 0.0166(5) 0.0141(4) 0.0007(4) 0.0065(4) -0.0022(4)
C10 0.0203(5) 0.0210(5) 0.0165(5) -0.0014(4) 0.0058(4) -0.0059(4)
C11 0.0142(5) 0.0281(6) 0.0177(5) 0.0009(4) 0.0053(4) -0.0045(4)
C12 0.0164(5) 0.0265(6) 0.0206(5) 0.0010(4) 0.0080(4) 0.0008(4)
C13 0.0171(5) 0.0192(5) 0.0185(5) -0.0010(4) 0.0076(4) 0.0001(4)
C13A 0.0151(5) 0.0165(5) 0.0141(4) -0.0013(4) 0.0058(4) -0.0022(4)
C14 0.0147(5) 0.0158(5) 0.0190(5) -0.0028(4) 0.0054(4) 0.0011(4)
S1 0.01387(12) 0.01513(12) 0.01634(12) 0.00244(9) 0.00587(9) 0.00032(9)
O2 0.0191(4) 0.0158(4) 0.0273(4) 0.0059(3) 0.0071(3) -0.0012(3)
O3 0.0215(4) 0.0251(4) 0.0197(4) 0.0015(3) 0.0114(3) 0.0032(3)
C15 0.0129(4) 0.0154(5) 0.0161(4) 0.0001(4) 0.0048(4) -0.0004(4)
C16 0.0160(5) 0.0161(5) 0.0214(5) -0.0016(4) 0.0075(4) -0.0003(4)
C17 0.0168(5) 0.0232(6) 0.0193(5) -0.0051(4) 0.0076(4) -0.0029(4)
C18 0.0119(5) 0.0271(6) 0.0169(5) 0.0006(4) 0.0042(4) -0.0028(4)
C18A 0.0209(6) 0.0402(7) 0.0174(5) 0.0032(5) 0.0051(4) -0.0013(5)
C19 0.0155(5) 0.0196(5) 0.0200(5) 0.0027(4) 0.0037(4) 0.0015(4)
C20 0.0163(5) 0.0167(5) 0.0180(5) -0.0008(4) 0.0043(4) 0.0015(4)

loop_
_atom_type_symbol
_atom_type_description
_atom_type_scat_dispersion_real
_atom_type_scat_dispersion_imag
_atom_type_scat_source
C C 0.0033 0.0016 'International Tables Vol C Tables 4.2.6.8 and 6.1.1.4'
H H 0.0000 0.0000 'International Tables Vol C Tables 4.2.6.8 and 6.1.1.4'
N N 0.0061 0.0033 'International Tables Vol C Tables 4.2.6.8 and 6.1.1.4'
O O 0.0106 0.0060 'International Tables Vol C Tables 4.2.6.8 and 6.1.1.4'
S S 0.1246 0.1234 'International Tables Vol C Tables 4.2.6.8 and 6.1.1.4'

loop_
_geom_angle_atom_site_label_1
_geom_angle_atom_site_label_2
_geom_angle_atom_site_label_3
_geom_angle
C9A N2 C9 117.33(9)
C9A N2 H2 114.6(11)
C9 N2 H2 113.3(12)
N2 C9 N3 110.21(9)
N2 C9 H9A 109.6
N3 C9 H9A 109.6
N2 C9 H9B 109.6
N3 C9 H9B 109.6
H9A C9 H9B 108.1
C14 N3 C9 110.22(8)
C14 N3 S1 118.07(7)
C9 N3 S1 116.44(7)
C13A C9A N2 121.43(10)
C13A C9A C10 119.27(10)
N2 C9A C10 119.30(10)
C11 C10 C9A 120.18(11)
C11 C10 H10 119.9
C9A C10 H10 119.9
C10 C11 C12 120.53(11)
C10 C11 H11 119.7
C12 C11 H11 119.7
C13 C12 C11 119.39(11)
C13 C12 H12 120.3
C11 C12 H12 120.3
C12 C13 C13A 121.01(11)
C12 C13 H13 119.5
C13A C13 H13 119.5
C13 C13A C9A 119.61(10)
C13 C13A C14 120.22(10)
C9A C13A C14 120.04(10)
N3 C14 C13A 107.77(9)
N3 C14 H14A 110.2
C13A C14 H14A 110.2
N3 C14 H14B 110.2
C13A C14 H14B 110.2
H14A C14 H14B 108.5
O3 S1 O2 120.16(5)
O3 S1 N3 106.10(5)
O2 S1 N3 106.63(5)
O3 S1 C15 107.75(5)
O2 S1 C15 108.02(5)
N3 S1 C15 107.60(5)
C20 C15 C16 120.92(10)
C20 C15 S1 119.75(8)
C16 C15 S1 119.33(9)
C17 C16 C15 119.22(11)
C17 C16 H16 120.4
C15 C16 H16 120.4
C16 C17 C18 120.99(11)
C16 C17 H17 119.5
C18 C17 H17 119.5
C17 C18 C19 118.70(10)
C17 C18 C18A 120.89(11)
C19 C18 C18A 120.41(12)
C18 C18A H18A 109.5
C18 C18A H18B 109.5
C18 C18A H18C 109.5
C18 C18A H18D 109.5
C18 C18A H18E 109.6
H18D C18A H18E 109.4
C18 C18A H18F 109.5
H18D C18A H18F 109.4
H18E C18A H18F 109.4
C20 C19 C18 121.36(11)
C20 C19 H19 119.3
C18 C19 H19 119.3
C19 C20 C15 118.80(10)
C19 C20 H20 120.6
C15 C20 H20 120.6

loop_
_geom_bond_atom_site_label_1
_geom_bond_atom_site_label_2
_geom_bond_distance
N2 C9A 1.4027(15)
N2 C9 1.4423(15)
N2 H2 0.885(18)
C9 N3 1.4814(14)
C9 H9A 0.9900
C9 H9B 0.9900
N3 C14 1.4734(14)
N3 S1 1.6374(9)
C9A C13A 1.4015(15)
C9A C10 1.4082(16)
C10 C11 1.3864(18)
C10 H10 0.9500
C11 C12 1.3914(18)
C11 H11 0.9500
C12 C13 1.3903(16)
C12 H12 0.9500
C13 C13A 1.3922(16)
C13 H13 0.9500
C13A C14 1.5152(15)
C14 H14A 0.9900
C14 H14B 0.9900
S1 O3 1.4344(9)
S1 O2 1.4351(9)
S1 C15 1.7596(11)
C15 C20 1.3930(16)
C15 C16 1.3942(15)
C16 C17 1.3913(16)
C16 H16 0.9500
C17 C18 1.3918(17)
C17 H17 0.9500
C18 C19 1.3970(17)
C18 C18A 1.5068(16)
C18A H18A 0.9800
C18A H18B 0.9800
C18A H18C 0.9800
C18A H18D 0.9606
C18A H18E 0.9606
C18A H18F 0.9606
C19 C20 1.3906(16)
C19 H19 0.9500
C20 H20 0.9500

loop_
_geom_torsion_atom_site_label_1
_geom_torsion_atom_site_label_2
_geom_torsion_atom_site_label_3
_geom_torsion_atom_site_label_4
_geom_torsion
C9A N2 C9 N3 -35.88(13)
N2 C9 N3 C14 65.40(11)
N2 C9 N3 S1 -156.58(7)
C9 N2 C9A C13A 2.26(15)
C9 N2 C9A C10 -178.58(10)
C13A C9A C10 C11 -0.53(16)
N2 C9A C10 C11 -179.71(10)
C9A C10 C11 C12 -0.18(17)
C10 C11 C12 C13 0.60(17)
C11 C12 C13 C13A -0.32(17)
C12 C13 C13A C9A -0.38(16)
C12 C13 C13A C14 175.48(10)
N2 C9A C13A C13 179.97(10)
C10 C9A C13A C13 0.80(15)
N2 C9A C13A C14 4.10(15)
C10 C9A C13A C14 -175.07(10)
C9 N3 C14 C13A -57.05(11)
S1 N3 C14 C13A 165.70(7)
C13 C13A C14 N3 -152.35(10)
C9A C13A C14 N3 23.50(13)
C14 N3 S1 O3 -172.29(8)
C9 N3 S1 O3 53.05(9)
C14 N3 S1 O2 -43.10(9)
C9 N3 S1 O2 -177.75(8)
C14 N3 S1 C15 72.59(9)
C9 N3 S1 C15 -62.06(9)
O3 S1 C15 C20 -24.85(10)
O2 S1 C15 C20 -156.06(9)
N3 S1 C15 C20 89.17(9)
O3 S1 C15 C16 155.90(9)
O2 S1 C15 C16 24.69(10)
N3 S1 C15 C16 -90.08(10)
C20 C15 C16 C17 0.73(16)
S1 C15 C16 C17 179.97(8)
C15 C16 C17 C18 -0.27(17)
C16 C17 C18 C19 -0.29(17)
C16 C17 C18 C18A 179.87(11)
C17 C18 C19 C20 0.41(17)
C18A C18 C19 C20 -179.75(11)
C18 C19 C20 C15 0.03(17)
C16 C15 C20 C19 -0.61(16)
S1 C15 C20 C19 -179.85(8)
